data_7248624
loop_
_publ_author_name
'Knorr, Michael'
'Viau, Lydie'
'Knauer, Lena'
'Strohmann, Carsten'
'Rousselin, Yoann'
'Kubicki, Marek M.'

_publ_section_title
;
 Polymeric CuX coordination compounds assembled from acetylenic thioether
 ligands RSCH2C&#xE002;CCH2R (R = C6H11, t-Bu): effect of the RS-group,
 halide and stoichiometry on the network architecture and the luminescence
 properties
;
_journal_issue 22
_journal_name_full CrystEngComm
_journal_page_first 2953
_journal_page_last 2975
_journal_paper_doi 10.1039/D4CE00173G
_journal_volume 26
_journal_year 2024
_chemical_formula_moiety 'C16 H26 Cu I S2'
_chemical_formula_sum 'C16 H26 Cu I S2'
_chemical_formula_weight 472.93
_space_group_crystal_system monoclinic
_space_group_IT_number 15
_space_group_name_Hall '-C 2yc'
_space_group_name_H-M_alt 'C 1 2/c 1'
_atom_sites_solution_hydrogens geom
_atom_sites_solution_primary direct
_audit_creation_date 2024-04-03
_audit_creation_method
;FinalCif V136 by Daniel Kratzert, Freiburg 2024, 
https://dkratzert.de/finalcif.html
;
_audit_update_record
;
2024-04-09 deposited with the CCDC.	2024-05-09 downloaded from the CCDC.
;
_cell_angle_alpha 90
_cell_angle_beta 97.0950(10)
_cell_angle_gamma 90
_cell_formula_units_Z 16
_cell_length_a 31.9681(8)
_cell_length_b 10.2932(2)
_cell_length_c 23.1990(7)
_cell_measurement_reflns_used 9942
_cell_measurement_temperature 300.0(1)
_cell_measurement_theta_max 30.47
_cell_measurement_theta_min 2.61
_cell_volume 7575.3(3)
_computing_cell_refinement 'SAINT V8.38A (Bruker AXS Inc., 2016)'
_computing_data_reduction 'SAINT V8.38A (Bruker AXS Inc., 2016)'
_computing_molecular_graphics 'Olex2 1.5 (Dolomanov et al., 2009)'
_computing_publication_material 'Olex2 1.5 (Dolomanov et al., 2009)'
_computing_structure_refinement 'SHELXL 2019/3 (Sheldrick, 2015)'
_computing_structure_solution 'ShelXT (Sheldrick, 2015)'
_diffrn_ambient_environment N~2~
_diffrn_ambient_temperature 300.0(1)
_diffrn_detector_area_resol_mean 10.4167
_diffrn_detector_type 'CPAD PHOTON II area detector'
_diffrn_measured_fraction_theta_full 0.997
_diffrn_measured_fraction_theta_max 0.998
_diffrn_measurement_device 'four-circle diffractometer'
_diffrn_measurement_device_type 'Bruker D8 Venture CMOS with Photon 2'
_diffrn_measurement_method '\w and \f scans'
_diffrn_measurement_specimen_support 'MiTeGen micromount'
_diffrn_radiation_monochromator graphite
_diffrn_radiation_probe x-ray
_diffrn_radiation_type 'Mo K\a~1~'
_diffrn_radiation_wavelength 0.71073
_diffrn_radiation_xray_symbol K-L~3~
_diffrn_reflns_av_R_equivalents 0.0514
_diffrn_reflns_av_unetI/netI 0.0252
_diffrn_reflns_Laue_measured_fraction_full 0.997
_diffrn_reflns_Laue_measured_fraction_max 0.998
_diffrn_reflns_limit_h_max 41
_diffrn_reflns_limit_h_min -41
_diffrn_reflns_limit_k_max 13
_diffrn_reflns_limit_k_min -13
_diffrn_reflns_limit_l_max 30
_diffrn_reflns_limit_l_min -30
_diffrn_reflns_number 72825
_diffrn_reflns_point_group_measured_fraction_full 0.997
_diffrn_reflns_point_group_measured_fraction_max 0.998
_diffrn_reflns_theta_full 25.242
_diffrn_reflns_theta_max 27.500
_diffrn_reflns_theta_min 2.762
_diffrn_source 'X-ray tube'
_diffrn_source_target Mo
_exptl_absorpt_coefficient_mu 2.994
_exptl_absorpt_correction_T_max 0.5645
_exptl_absorpt_correction_T_min 0.4061
_exptl_absorpt_correction_type multi-scan
_exptl_absorpt_process_details
'SADABS-2016/2 (Bruker,2016/2) was used for absorption correction. wR2(int) was 0.0846 before and 0.0567 after correction. The Ratio of minimum to maximum transmission is 0.7194. The \l/2 correction factor is Not present.'
_exptl_crystal_colour 'clear light yellow'
_exptl_crystal_colour_lustre clear
_exptl_crystal_colour_modifier light
_exptl_crystal_colour_primary yellow
_exptl_crystal_density_diffrn 1.659
_exptl_crystal_description block
_exptl_crystal_F_000 3776
_exptl_crystal_size_max 0.481
_exptl_crystal_size_mid 0.279
_exptl_crystal_size_min 0.247
_refine_diff_density_max 0.638
_refine_diff_density_min -0.322
_refine_diff_density_rms 0.054
_refine_ls_extinction_method none
_refine_ls_goodness_of_fit_ref 1.041
_refine_ls_hydrogen_treatment constr
_refine_ls_matrix_type full
_refine_ls_number_parameters 362
_refine_ls_number_reflns 8681
_refine_ls_number_restraints 12
_refine_ls_restrained_S_all 1.041
_refine_ls_R_factor_all 0.0254
_refine_ls_R_factor_gt 0.0198
_refine_ls_shift/su_max 0.006
_refine_ls_shift/su_mean 0.000
_refine_ls_structure_factor_coef Fsqd
_refine_ls_weighting_details 'w=1/[\s^2^(Fo^2^)+(0.0246P)^2^+2.7850P] where P=(Fo^2^+2Fc^2^)/3'
_refine_ls_weighting_scheme calc
_refine_ls_wR_factor_gt 0.0511
_refine_ls_wR_factor_ref 0.0527
_reflns_Friedel_coverage 0.000
_reflns_number_gt 7570
_reflns_number_total 8681
_reflns_threshold_expression 'I > 2\s(I)'
_cod_data_source_file d4ce00173g2.cif
_cod_data_source_block CP2D1_300k
_cod_depositor_comments 'Adding full bibliography for 7248612--7248631.cif.'
_cod_database_code 7248624
_olex2_refinement_description
;
1. Fixed Uiso
 At 1.2 times of:
  All C(H) groups, All C(H,H) groups
2. Rigid bond restraints
 C1, C5, C6, C4, C3, C2
 with sigma for 1-2 distances of 0.001 and sigma for 1-3 distances of 0.001
3.a Ternary CH refined with riding coordinates:
 C1(H1), C11(H11), C17(H17), C27(H27)
3.b Secondary CH2 refined with riding coordinates:
 C2(H2A,H2B), C3(H3A,H3B), C4(H4A,H4B), C5(H5A,H5B), C6(H6A,H6B), C7(H7A,H7B),
 C10(H10A,H10B), C12(H12A,H12B), C13(H13A,H13B), C14(H14A,H14B), C15(H15A,H15B),
  C16(H16A,H16B), C18(H18A,H18B), C19(H19A,H19B), C20(H20A,H20B), C21(H21A,
 H21B), C22(H22A,H22B), C23(H23A,H23B), C26(H26A,H26B), C28(H28A,H28B),
 C29(H29A,H29B), C30(H30A,H30B), C31(H31A,H31B), C32(H32A,H32B)
;
_olex2_submission_special_instructions 'No special instructions were received'
_shelx_shelxl_version_number 2019/3
_shelx_space_group_comment
;
The symmetry employed for this shelxl refinement is uniquely defined
by the following loop, which should always be used as a source of
symmetry information in preference to the above space-group names.
They are only intended as comments.
;
_shelx_estimated_absorpt_t_min 0.327
_shelx_estimated_absorpt_t_max 0.525
_diffrn_measurement_ambient_temperature_device_make 'Oxford Cryostream 800'

loop_
_space_group_symop_operation_xyz
'x, y, z'
'-x, y, -z+1/2'
'x+1/2, y+1/2, z'
'-x+1/2, y+1/2, -z+1/2'
'-x, -y, -z'
'x, -y, z-1/2'
'-x+1/2, -y+1/2, -z'
'x+1/2, -y+1/2, z-1/2'

loop_
_atom_site_label
_atom_site_type_symbol
_atom_site_fract_x
_atom_site_fract_y
_atom_site_fract_z
_atom_site_U_iso_or_equiv
_atom_site_adp_type
_atom_site_occupancy
_atom_site_site_symmetry_order
_atom_site_calc_flag
_atom_site_refinement_flags_posn
_atom_site_refinement_flags_adp
_atom_site_refinement_flags_occupancy
_atom_site_disorder_assembly
_atom_site_disorder_group
I1 I 0.30928(2) 0.84456(2) 0.53829(2) 0.04607(4) Uani 1 1 d . . . . .
Cu1 Cu 0.26458(2) 0.62891(2) 0.52802(2) 0.04481(6) Uani 1 1 d . . . . .
S1 S 0.25612(2) -0.10127(4) 0.37867(2) 0.03744(9) Uani 1 1 d . . . . .
S2 S 0.29842(2) 0.44649(4) 0.49644(2) 0.04002(10) Uani 1 1 d . . . . .
C1 C 0.21581(7) -0.0133(2) 0.33078(9) 0.0511(4) Uani 1 1 d . U . . .
H1 H 0.211449 0.071622 0.348202 0.061 Uiso 1 1 calc R U . . .
C2 C 0.17508(7) -0.0878(3) 0.32651(9) 0.0575(5) Uani 1 1 d . U . . .
H2A H 0.152407 -0.032868 0.308773 0.069 Uiso 1 1 calc R U . . .
H2B H 0.169074 -0.109635 0.365327 0.069 Uiso 1 1 calc R U . . .
C3 C 0.17608(8) -0.2108(2) 0.29151(11) 0.0644(5) Uani 1 1 d . U . . .
H3A H 0.148445 -0.251081 0.287589 0.077 Uiso 1 1 calc R U . . .
H3B H 0.196014 -0.271027 0.311943 0.077 Uiso 1 1 calc R U . . .
C4 C 0.18849(9) -0.1847(3) 0.23200(10) 0.0751(6) Uani 1 1 d . U . . .
H4A H 0.190225 -0.266187 0.211456 0.090 Uiso 1 1 calc R U . . .
H4B H 0.167108 -0.131434 0.210052 0.090 Uiso 1 1 calc R U . . .
C5 C 0.23012(10) -0.1166(3) 0.23627(10) 0.0830(7) Uani 1 1 d . U . . .
H5A H 0.236879 -0.097212 0.197556 0.100 Uiso 1 1 calc R U . . .
H5B H 0.251943 -0.173113 0.255086 0.100 Uiso 1 1 calc R U . . .
C6 C 0.22916(9) 0.0086(3) 0.27062(11) 0.0751(6) Uani 1 1 d . U . . .
H6A H 0.209698 0.068800 0.249248 0.090 Uiso 1 1 calc R U . . .
H6B H 0.256962 0.047791 0.274738 0.090 Uiso 1 1 calc R U . . .
C7 C 0.29879(6) 0.01758(19) 0.38730(8) 0.0448(4) Uani 1 1 d . . . . .
H7A H 0.321680 -0.016252 0.414506 0.054 Uiso 1 1 calc R U . . .
H7B H 0.309364 0.029396 0.350214 0.054 Uiso 1 1 calc R U . . .
C8 C 0.28598(7) 0.14333(19) 0.40803(8) 0.0442(4) Uani 1 1 d . . . . .
C9 C 0.27359(7) 0.2441(2) 0.42423(8) 0.0453(4) Uani 1 1 d . . . . .
C10 C 0.25867(7) 0.36634(19) 0.44577(8) 0.0449(4) Uani 1 1 d . . . . .
H10A H 0.233895 0.349911 0.464949 0.054 Uiso 1 1 calc R U . . .
H10B H 0.250470 0.423754 0.413170 0.054 Uiso 1 1 calc R U . . .
C11 C 0.33661(6) 0.49230(19) 0.44729(8) 0.0410(4) Uani 1 1 d . . . . .
H11 H 0.342633 0.415513 0.424744 0.049 Uiso 1 1 calc R U . . .
C12 C 0.32020(7) 0.5984(2) 0.40538(8) 0.0488(5) Uani 1 1 d . . . . .
H12A H 0.310636 0.671002 0.426997 0.059 Uiso 1 1 calc R U . . .
H12B H 0.296250 0.565895 0.379694 0.059 Uiso 1 1 calc R U . . .
C13 C 0.35398(8) 0.6454(2) 0.36921(10) 0.0642(6) Uani 1 1 d . . . . .
H13A H 0.360881 0.576069 0.343682 0.077 Uiso 1 1 calc R U . . .
H13B H 0.343143 0.718066 0.345254 0.077 Uiso 1 1 calc R U . . .
C14 C 0.39313(9) 0.6867(3) 0.40747(13) 0.0788(8) Uani 1 1 d . . . . .
H14A H 0.386771 0.761385 0.430335 0.095 Uiso 1 1 calc R U . . .
H14B H 0.414499 0.712237 0.383449 0.095 Uiso 1 1 calc R U . . .
C15 C 0.41011(8) 0.5778(3) 0.44784(12) 0.0747(7) Uani 1 1 d . . . . .
H15A H 0.434715 0.608136 0.472863 0.090 Uiso 1 1 calc R U . . .
H15B H 0.418678 0.505626 0.425078 0.090 Uiso 1 1 calc R U . . .
C16 C 0.37678(7) 0.5316(2) 0.48504(10) 0.0566(5) Uani 1 1 d . . . . .
H16A H 0.387611 0.458026 0.508422 0.068 Uiso 1 1 calc R U . . .
H16B H 0.370629 0.600737 0.511113 0.068 Uiso 1 1 calc R U . . .
I2 I 0.56306(2) 0.54306(2) 0.72275(2) 0.04902(4) Uani 1 1 d . . . . .
Cu2 Cu 0.500000 0.40032(4) 0.750000 0.05394(9) Uani 1 2 d S T P . .
Cu3 Cu 0.500000 0.68754(4) 0.750000 0.05420(9) Uani 1 2 d S T P . .
S3 S 0.47878(2) 0.26588(6) 0.67010(3) 0.05748(13) Uani 1 1 d . . . . .
S4 S 0.47353(2) 0.82187(6) 0.67137(3) 0.05947(14) Uani 1 1 d . . . . .
C17 C 0.42184(7) 0.2506(2) 0.66877(9) 0.0498(5) Uani 1 1 d . . . . .
H17 H 0.409954 0.337515 0.672593 0.060 Uiso 1 1 calc R U . . .
C18 C 0.41396(9) 0.1705(3) 0.72153(10) 0.0659(6) Uani 1 1 d . . . . .
H18A H 0.426679 0.213061 0.756691 0.079 Uiso 1 1 calc R U . . .
H18B H 0.426764 0.085442 0.719518 0.079 Uiso 1 1 calc R U . . .
C19 C 0.36655(10) 0.1558(3) 0.72317(12) 0.0843(9) Uani 1 1 d . . . . .
H19A H 0.361692 0.100759 0.755621 0.101 Uiso 1 1 calc R U . . .
H19B H 0.354371 0.240361 0.729089 0.101 Uiso 1 1 calc R U . . .
C20 C 0.34522(10) 0.0976(4) 0.66776(13) 0.0903(9) Uani 1 1 d . . . . .
H20A H 0.355239 0.009393 0.663960 0.108 Uiso 1 1 calc R U . . .
H20B H 0.315060 0.093941 0.669344 0.108 Uiso 1 1 calc R U . . .
C21 C 0.35373(8) 0.1752(3) 0.61582(12) 0.0740(7) Uani 1 1 d . . . . .
H21A H 0.341120 0.260588 0.617592 0.089 Uiso 1 1 calc R U . . .
H21B H 0.340800 0.132573 0.580793 0.089 Uiso 1 1 calc R U . . .
C22 C 0.40060(8) 0.1896(3) 0.61316(10) 0.0601(6) Uani 1 1 d . . . . .
H22A H 0.405216 0.243658 0.580286 0.072 Uiso 1 1 calc R U . . .
H22B H 0.412883 0.104943 0.607792 0.072 Uiso 1 1 calc R U . . .
C23 C 0.48321(9) 0.3683(3) 0.60686(10) 0.0704(7) Uani 1 1 d . . . . .
H23A H 0.512812 0.380719 0.602991 0.084 Uiso 1 1 calc R U . . .
H23B H 0.470356 0.323678 0.572303 0.084 Uiso 1 1 calc R U . . .
C24 C 0.46341(8) 0.4943(3) 0.61017(9) 0.0621(6) Uani 1 1 d . . . . .
C25 C 0.44791(8) 0.5961(3) 0.61666(10) 0.0652(7) Uani 1 1 d . . . . .
C26 C 0.43300(8) 0.7242(3) 0.62931(12) 0.0738(7) Uani 1 1 d . . . . .
H26A H 0.408979 0.716000 0.650832 0.089 Uiso 1 1 calc R U . . .
H26B H 0.423616 0.768436 0.593103 0.089 Uiso 1 1 calc R U . . .
C27 C 0.51623(8) 0.8188(2) 0.62591(9) 0.0570(5) Uani 1 1 d . . . . .
H27 H 0.527076 0.729758 0.625932 0.068 Uiso 1 1 calc R U . . .
C28 C 0.50398(11) 0.8585(3) 0.56386(11) 0.0812(8) Uani 1 1 d . . . . .
H28A H 0.492892 0.946347 0.562367 0.097 Uiso 1 1 calc R U . . .
H28B H 0.482183 0.801037 0.545692 0.097 Uiso 1 1 calc R U . . .
C29 C 0.54271(12) 0.8518(3) 0.53122(12) 0.0913(10) Uani 1 1 d . . . . .
H29A H 0.552179 0.762392 0.530111 0.110 Uiso 1 1 calc R U . . .
H29B H 0.535019 0.880597 0.491516 0.110 Uiso 1 1 calc R U . . .
C30 C 0.57822(14) 0.9350(4) 0.55963(16) 0.1250(16) Uani 1 1 d . . . . .
H30A H 0.602853 0.922760 0.539657 0.150 Uiso 1 1 calc R U . . .
H30B H 0.570086 1.025732 0.555898 0.150 Uiso 1 1 calc R U . . .
C31 C 0.58908(12) 0.9035(5) 0.62127(15) 0.1232(15) Uani 1 1 d . . . . .
H31A H 0.609684 0.965799 0.638602 0.148 Uiso 1 1 calc R U . . .
H31B H 0.602010 0.818154 0.624576 0.148 Uiso 1 1 calc R U . . .
C32 C 0.55103(9) 0.9047(3) 0.65513(11) 0.0788(8) Uani 1 1 d . . . . .
H32A H 0.559452 0.874008 0.694384 0.095 Uiso 1 1 calc R U . . .
H32B H 0.540677 0.992860 0.657403 0.095 Uiso 1 1 calc R U . . .

loop_
_atom_site_aniso_label
_atom_site_aniso_U_11
_atom_site_aniso_U_22
_atom_site_aniso_U_33
_atom_site_aniso_U_23
_atom_site_aniso_U_13
_atom_site_aniso_U_12
I1 0.04638(8) 0.04070(7) 0.04852(7) -0.00532(5) -0.00451(5) -0.00731(5)
Cu1 0.04737(14) 0.04551(13) 0.04159(11) -0.00641(10) 0.00563(10) -0.00810(11)
S1 0.0399(2) 0.0362(2) 0.03562(19) -0.00266(17) 0.00220(16) 0.00182(18)
S2 0.0440(3) 0.0398(2) 0.03602(19) -0.00156(17) 0.00389(18) -0.00333(19)
C1 0.0548(11) 0.0406(10) 0.0537(9) -0.0071(8) -0.0104(8) 0.0120(8)
C2 0.0422(10) 0.0786(14) 0.0498(9) -0.0064(9) -0.0018(8) 0.0120(9)
C3 0.0558(13) 0.0602(12) 0.0727(12) -0.0037(10) -0.0100(10) -0.0083(10)
C4 0.0787(15) 0.0854(17) 0.0565(10) -0.0251(11) -0.0101(11) 0.0159(11)
C5 0.0768(15) 0.136(2) 0.0378(10) 0.0008(11) 0.0121(10) 0.0095(14)
C6 0.0766(17) 0.0788(14) 0.0644(11) 0.0336(10) -0.0131(10) -0.0153(13)
C7 0.0397(11) 0.0475(11) 0.0482(9) -0.0011(8) 0.0100(8) -0.0024(8)
C8 0.0462(11) 0.0461(11) 0.0409(9) -0.0017(8) 0.0076(8) -0.0096(9)
C9 0.0497(11) 0.0442(11) 0.0424(9) -0.0022(8) 0.0074(8) -0.0122(9)
C10 0.0454(11) 0.0434(10) 0.0453(9) -0.0049(8) 0.0037(8) -0.0081(9)
C11 0.0396(10) 0.0434(10) 0.0406(8) -0.0055(8) 0.0071(7) -0.0009(8)
C12 0.0513(12) 0.0557(12) 0.0407(9) 0.0022(9) 0.0106(8) 0.0023(10)
C13 0.0704(16) 0.0668(15) 0.0600(12) 0.0104(11) 0.0265(12) -0.0003(12)
C14 0.0759(19) 0.0739(17) 0.0939(19) -0.0051(15) 0.0393(16) -0.0221(15)
C15 0.0436(14) 0.101(2) 0.0814(16) -0.0092(15) 0.0139(12) -0.0134(14)
C16 0.0406(12) 0.0725(15) 0.0556(11) -0.0018(10) 0.0011(9) -0.0035(10)
I2 0.03266(7) 0.06407(9) 0.05015(7) -0.00091(6) 0.00437(5) 0.00086(6)
Cu2 0.03844(19) 0.0679(2) 0.05302(19) 0.000 -0.00424(15) 0.000
Cu3 0.0424(2) 0.0716(2) 0.04897(18) 0.000 0.00697(15) 0.000
S3 0.0425(3) 0.0636(3) 0.0644(3) -0.0113(3) -0.0010(2) -0.0019(3)
S4 0.0543(3) 0.0629(3) 0.0610(3) 0.0074(3) 0.0063(3) 0.0068(3)
C17 0.0433(11) 0.0490(11) 0.0553(11) -0.0059(9) -0.0008(9) -0.0052(9)
C18 0.0702(16) 0.0699(16) 0.0558(12) -0.0002(11) 0.0000(11) -0.0130(13)
C19 0.078(2) 0.105(2) 0.0726(16) -0.0096(15) 0.0191(14) -0.0329(17)
C20 0.0684(19) 0.112(2) 0.0906(19) -0.0202(18) 0.0123(15) -0.0424(18)
C21 0.0535(15) 0.0880(19) 0.0757(15) -0.0150(14) -0.0109(12) -0.0167(13)
C22 0.0568(14) 0.0672(14) 0.0538(11) -0.0109(10) -0.0031(10) -0.0115(11)
C23 0.0637(16) 0.095(2) 0.0545(12) -0.0158(12) 0.0135(11) -0.0255(14)
C24 0.0555(14) 0.0868(19) 0.0416(10) 0.0031(12) -0.0038(9) -0.0248(14)
C25 0.0519(14) 0.090(2) 0.0491(11) 0.0125(13) -0.0106(10) -0.0223(14)
C26 0.0446(13) 0.092(2) 0.0807(16) 0.0220(15) -0.0100(12) -0.0007(13)
C27 0.0580(14) 0.0627(14) 0.0501(11) 0.0017(10) 0.0052(10) -0.0092(11)
C28 0.101(2) 0.0787(19) 0.0620(14) 0.0150(13) 0.0004(14) -0.0096(16)
C29 0.129(3) 0.093(2) 0.0564(14) 0.0051(14) 0.0268(16) -0.019(2)
C30 0.141(4) 0.143(4) 0.101(3) -0.012(2) 0.055(3) -0.064(3)
C31 0.084(2) 0.196(4) 0.093(2) -0.015(3) 0.0245(19) -0.065(3)
C32 0.0807(19) 0.092(2) 0.0642(14) -0.0117(14) 0.0114(13) -0.0342(16)

loop_
_atom_type_symbol
_atom_type_description
_atom_type_scat_dispersion_real
_atom_type_scat_dispersion_imag
_atom_type_scat_source
C C 0.0033 0.0016 'International Tables Vol C Tables 4.2.6.8 and 6.1.1.4'
H H 0.0000 0.0000 'International Tables Vol C Tables 4.2.6.8 and 6.1.1.4'
Cu Cu 0.3201 1.2651 'International Tables Vol C Tables 4.2.6.8 and 6.1.1.4'
I I -0.4742 1.8119 'International Tables Vol C Tables 4.2.6.8 and 6.1.1.4'
S S 0.1246 0.1234 'International Tables Vol C Tables 4.2.6.8 and 6.1.1.4'

loop_
_geom_angle_atom_site_label_1
_geom_angle_atom_site_label_2
_geom_angle_atom_site_label_3
_geom_angle
_geom_angle_site_symmetry_1
_geom_angle_site_symmetry_3
_geom_angle_publ_flag
Cu1 I1 Cu1 66.587(10) . 7_566 ?
I1 Cu1 I1 113.413(10) . 7_566 ?
I1 Cu1 Cu1 56.156(9) 7_566 7_566 ?
I1 Cu1 Cu1 57.258(8) . 7_566 ?
S1 Cu1 I1 103.253(14) 7_556 . ?
S1 Cu1 I1 102.296(15) 7_556 7_566 ?
S1 Cu1 Cu1 113.746(17) 7_556 7_566 ?
S2 Cu1 I1 108.262(15) . 7_566 ?
S2 Cu1 I1 116.084(16) . . ?
S2 Cu1 Cu1 133.249(17) . 7_566 ?
S2 Cu1 S1 112.666(18) . 7_556 ?
C1 S1 Cu1 111.10(7) . 7_556 ?
C7 S1 Cu1 105.72(6) . 7_556 ?
C7 S1 C1 101.26(10) . . ?
C10 S2 Cu1 104.74(7) . . ?
C10 S2 C11 100.40(9) . . ?
C11 S2 Cu1 111.05(6) . . ?
S1 C1 H1 108.4 . . ?
C2 C1 S1 109.02(15) . . ?
C2 C1 H1 108.4 . . ?
C2 C1 C6 110.65(18) . . ?
C6 C1 S1 111.85(17) . . ?
C6 C1 H1 108.4 . . ?
C1 C2 H2A 109.0 . . ?
C1 C2 H2B 109.0 . . ?
C1 C2 C3 112.85(19) . . ?
H2A C2 H2B 107.8 . . ?
C3 C2 H2A 109.0 . . ?
C3 C2 H2B 109.0 . . ?
C2 C3 H3A 109.3 . . ?
C2 C3 H3B 109.3 . . ?
C2 C3 C4 111.7(2) . . ?
H3A C3 H3B 107.9 . . ?
C4 C3 H3A 109.3 . . ?
C4 C3 H3B 109.3 . . ?
C3 C4 H4A 109.5 . . ?
C3 C4 H4B 109.5 . . ?
H4A C4 H4B 108.1 . . ?
C5 C4 C3 110.8(2) . . ?
C5 C4 H4A 109.5 . . ?
C5 C4 H4B 109.5 . . ?
C4 C5 H5A 109.5 . . ?
C4 C5 H5B 109.5 . . ?
C4 C5 C6 110.9(2) . . ?
H5A C5 H5B 108.0 . . ?
C6 C5 H5A 109.5 . . ?
C6 C5 H5B 109.5 . . ?
C1 C6 H6A 109.1 . . ?
C1 C6 H6B 109.1 . . ?
C5 C6 C1 112.4(2) . . ?
C5 C6 H6A 109.1 . . ?
C5 C6 H6B 109.1 . . ?
H6A C6 H6B 107.9 . . ?
S1 C7 H7A 108.9 . . ?
S1 C7 H7B 108.9 . . ?
H7A C7 H7B 107.7 . . ?
C8 C7 S1 113.25(14) . . ?
C8 C7 H7A 108.9 . . ?
C8 C7 H7B 108.9 . . ?
C9 C8 C7 176.9(2) . . ?
C8 C9 C10 178.4(2) . . ?
S2 C10 H10A 109.1 . . ?
S2 C10 H10B 109.1 . . ?
C9 C10 S2 112.43(15) . . ?
C9 C10 H10A 109.1 . . ?
C9 C10 H10B 109.1 . . ?
H10A C10 H10B 107.9 . . ?
S2 C11 H11 108.3 . . ?
C12 C11 S2 112.41(13) . . ?
C12 C11 H11 108.3 . . ?
C12 C11 C16 112.34(18) . . ?
C16 C11 S2 106.92(13) . . ?
C16 C11 H11 108.3 . . ?
C11 C12 H12A 109.3 . . ?
C11 C12 H12B 109.3 . . ?
C11 C12 C13 111.70(18) . . ?
H12A C12 H12B 107.9 . . ?
C13 C12 H12A 109.3 . . ?
C13 C12 H12B 109.3 . . ?
C12 C13 H13A 109.4 . . ?
C12 C13 H13B 109.4 . . ?
H13A C13 H13B 108.0 . . ?
C14 C13 C12 111.03(19) . . ?
C14 C13 H13A 109.4 . . ?
C14 C13 H13B 109.4 . . ?
C13 C14 H14A 109.4 . . ?
C13 C14 H14B 109.4 . . ?
C13 C14 C15 111.3(2) . . ?
H14A C14 H14B 108.0 . . ?
C15 C14 H14A 109.4 . . ?
C15 C14 H14B 109.4 . . ?
C14 C15 H15A 109.5 . . ?
C14 C15 H15B 109.5 . . ?
C14 C15 C16 110.9(2) . . ?
H15A C15 H15B 108.0 . . ?
C16 C15 H15A 109.5 . . ?
C16 C15 H15B 109.5 . . ?
C11 C16 C15 110.90(18) . . ?
C11 C16 H16A 109.5 . . ?
C11 C16 H16B 109.5 . . ?
C15 C16 H16A 109.5 . . ?
C15 C16 H16B 109.5 . . ?
H16A C16 H16B 108.0 . . ?
Cu2 I2 Cu3 68.138(12) . . ?
I2 Cu2 I2 112.182(17) 2_656 . ?
I2 Cu2 Cu3 56.091(8) 2_656 . ?
I2 Cu2 Cu3 56.091(8) . . ?
S3 Cu2 I2 107.134(15) 2_656 2_656 ?
S3 Cu2 I2 111.326(15) . 2_656 ?
S3 Cu2 I2 111.327(14) 2_656 . ?
S3 Cu2 I2 107.137(15) . . ?
S3 Cu2 Cu3 126.158(18) 2_656 . ?
S3 Cu2 Cu3 126.158(18) . . ?
S3 Cu2 S3 107.68(4) . 2_656 ?
I2 Cu3 I2 111.540(17) 2_656 . ?
I2 Cu3 Cu2 55.771(8) . . ?
I2 Cu3 Cu2 55.770(8) 2_656 . ?
S4 Cu3 I2 107.642(16) . 2_656 ?
S4 Cu3 I2 110.844(15) . . ?
S4 Cu3 I2 110.846(15) 2_656 2_656 ?
S4 Cu3 I2 107.638(16) 2_656 . ?
S4 Cu3 Cu2 125.850(18) . . ?
S4 Cu3 Cu2 125.850(18) 2_656 . ?
S4 Cu3 S4 108.30(4) . 2_656 ?
C17 S3 Cu2 104.76(7) . . ?
C17 S3 C23 102.26(11) . . ?
C23 S3 Cu2 104.53(9) . . ?
C26 S4 Cu3 104.68(9) . . ?
C26 S4 C27 102.35(12) . . ?
C27 S4 Cu3 102.36(8) . . ?
S3 C17 H17 108.5 . . ?
C18 C17 S3 107.27(16) . . ?
C18 C17 H17 108.5 . . ?
C22 C17 S3 113.00(15) . . ?
C22 C17 H17 108.5 . . ?
C22 C17 C18 110.98(19) . . ?
C17 C18 H18A 109.7 . . ?
C17 C18 H18B 109.7 . . ?
C17 C18 C19 109.7(2) . . ?
H18A C18 H18B 108.2 . . ?
C19 C18 H18A 109.7 . . ?
C19 C18 H18B 109.7 . . ?
C18 C19 H19A 109.4 . . ?
C18 C19 H19B 109.4 . . ?
H19A C19 H19B 108.0 . . ?
C20 C19 C18 111.4(2) . . ?
C20 C19 H19A 109.4 . . ?
C20 C19 H19B 109.4 . . ?
C19 C20 H20A 109.3 . . ?
C19 C20 H20B 109.3 . . ?
H20A C20 H20B 108.0 . . ?
C21 C20 C19 111.5(2) . . ?
C21 C20 H20A 109.3 . . ?
C21 C20 H20B 109.3 . . ?
C20 C21 H21A 109.4 . . ?
C20 C21 H21B 109.4 . . ?
C20 C21 C22 111.3(2) . . ?
H21A C21 H21B 108.0 . . ?
C22 C21 H21A 109.4 . . ?
C22 C21 H21B 109.4 . . ?
C17 C22 H22A 109.6 . . ?
C17 C22 H22B 109.6 . . ?
C21 C22 C17 110.29(19) . . ?
C21 C22 H22A 109.6 . . ?
C21 C22 H22B 109.6 . . ?
H22A C22 H22B 108.1 . . ?
S3 C23 H23A 108.9 . . ?
S3 C23 H23B 108.9 . . ?
H23A C23 H23B 107.7 . . ?
C24 C23 S3 113.35(17) . . ?
C24 C23 H23A 108.9 . . ?
C24 C23 H23B 108.9 . . ?
C25 C24 C23 175.7(2) . . ?
C24 C25 C26 173.5(3) . . ?
S4 C26 H26A 109.1 . . ?
S4 C26 H26B 109.1 . . ?
C25 C26 S4 112.42(17) . . ?
C25 C26 H26A 109.1 . . ?
C25 C26 H26B 109.1 . . ?
H26A C26 H26B 107.9 . . ?
S4 C27 H27 107.8 . . ?
C28 C27 S4 115.1(2) . . ?
C28 C27 H27 107.8 . . ?
C28 C27 C32 111.1(2) . . ?
C32 C27 S4 106.97(16) . . ?
C32 C27 H27 107.8 . . ?
C27 C28 H28A 109.8 . . ?
C27 C28 H28B 109.8 . . ?
C27 C28 C29 109.3(3) . . ?
H28A C28 H28B 108.3 . . ?
C29 C28 H28A 109.8 . . ?
C29 C28 H28B 109.8 . . ?
C28 C29 H29A 109.3 . . ?
C28 C29 H29B 109.3 . . ?
H29A C29 H29B 107.9 . . ?
C30 C29 C28 111.7(3) . . ?
C30 C29 H29A 109.3 . . ?
C30 C29 H29B 109.3 . . ?
C29 C30 H30A 109.2 . . ?
C29 C30 H30B 109.2 . . ?
H30A C30 H30B 107.9 . . ?
C31 C30 C29 112.1(3) . . ?
C31 C30 H30A 109.2 . . ?
C31 C30 H30B 109.2 . . ?
C30 C31 H31A 109.0 . . ?
C30 C31 H31B 109.0 . . ?
C30 C31 C32 113.1(4) . . ?
H31A C31 H31B 107.8 . . ?
C32 C31 H31A 109.0 . . ?
C32 C31 H31B 109.0 . . ?
C27 C32 C31 110.7(2) . . ?
C27 C32 H32A 109.5 . . ?
C27 C32 H32B 109.5 . . ?
C31 C32 H32A 109.5 . . ?
C31 C32 H32B 109.5 . . ?
H32A C32 H32B 108.1 . . ?

loop_
_geom_bond_atom_site_label_1
_geom_bond_atom_site_label_2
_geom_bond_distance
_geom_bond_site_symmetry_2
_geom_bond_publ_flag
I1 Cu1 2.6348(3) . ?
I1 Cu1 2.6683(3) 7_566 ?
Cu1 Cu1 2.9112(5) 7_566 ?
Cu1 S1 2.3577(5) 7_556 ?
Cu1 S2 2.3298(5) . ?
S1 C1 1.833(2) . ?
S1 C7 1.825(2) . ?
S2 C10 1.8189(19) . ?
S2 C11 1.8320(18) . ?
C1 H1 0.9800 . ?
C1 C2 1.504(3) . ?
C1 C6 1.526(3) . ?
C2 H2A 0.9700 . ?
C2 H2B 0.9700 . ?
C2 C3 1.506(3) . ?
C3 H3A 0.9700 . ?
C3 H3B 0.9700 . ?
C3 C4 1.507(4) . ?
C4 H4A 0.9700 . ?
C4 H4B 0.9700 . ?
C4 C5 1.496(4) . ?
C5 H5A 0.9700 . ?
C5 H5B 0.9700 . ?
C5 C6 1.517(4) . ?
C6 H6A 0.9700 . ?
C6 H6B 0.9700 . ?
C7 H7A 0.9700 . ?
C7 H7B 0.9700 . ?
C7 C8 1.457(3) . ?
C8 C9 1.187(3) . ?
C9 C10 1.456(3) . ?
C10 H10A 0.9700 . ?
C10 H10B 0.9700 . ?
C11 H11 0.9800 . ?
C11 C12 1.513(3) . ?
C11 C16 1.517(3) . ?
C12 H12A 0.9700 . ?
C12 H12B 0.9700 . ?
C12 C13 1.525(3) . ?
C13 H13A 0.9700 . ?
C13 H13B 0.9700 . ?
C13 C14 1.503(4) . ?
C14 H14A 0.9700 . ?
C14 H14B 0.9700 . ?
C14 C15 1.517(4) . ?
C15 H15A 0.9700 . ?
C15 H15B 0.9700 . ?
C15 C16 1.527(3) . ?
C16 H16A 0.9700 . ?
C16 H16B 0.9700 . ?
I2 Cu2 2.6338(3) . ?
I2 Cu3 2.6438(3) . ?
Cu2 Cu3 2.9564(6) . ?
Cu2 S3 2.3453(6) . ?
Cu2 S3 2.3454(6) 2_656 ?
Cu3 S4 2.3609(6) 2_656 ?
Cu3 S4 2.3609(6) . ?
S3 C17 1.824(2) . ?
S3 C23 1.826(3) . ?
S4 C26 1.825(3) . ?
S4 C27 1.826(2) . ?
C17 H17 0.9800 . ?
C17 C18 1.522(3) . ?
C17 C22 1.518(3) . ?
C18 H18A 0.9700 . ?
C18 H18B 0.9700 . ?
C18 C19 1.528(4) . ?
C19 H19A 0.9700 . ?
C19 H19B 0.9700 . ?
C19 C20 1.503(4) . ?
C20 H20A 0.9700 . ?
C20 H20B 0.9700 . ?
C20 C21 1.499(4) . ?
C21 H21A 0.9700 . ?
C21 H21B 0.9700 . ?
C21 C22 1.515(3) . ?
C22 H22A 0.9700 . ?
C22 H22B 0.9700 . ?
C23 H23A 0.9700 . ?
C23 H23B 0.9700 . ?
C23 C24 1.450(4) . ?
C24 C25 1.176(4) . ?
C25 C26 1.445(4) . ?
C26 H26A 0.9700 . ?
C26 H26B 0.9700 . ?
C27 H27 0.9800 . ?
C27 C28 1.501(3) . ?
C27 C32 1.514(3) . ?
C28 H28A 0.9700 . ?
C28 H28B 0.9700 . ?
C28 C29 1.531(4) . ?
C29 H29A 0.9700 . ?
C29 H29B 0.9700 . ?
C29 C30 1.508(5) . ?
C30 H30A 0.9700 . ?
C30 H30B 0.9700 . ?
C30 C31 1.466(5) . ?
C31 H31A 0.9700 . ?
C31 H31B 0.9700 . ?
C31 C32 1.527(4) . ?
C32 H32A 0.9700 . ?
C32 H32B 0.9700 . ?

loop_
_geom_torsion_atom_site_label_1
_geom_torsion_atom_site_label_2
_geom_torsion_atom_site_label_3
_geom_torsion_atom_site_label_4
_geom_torsion
_geom_torsion_site_symmetry_1
_geom_torsion_site_symmetry_2
_geom_torsion_site_symmetry_3
_geom_torsion_site_symmetry_4
_geom_torsion_publ_flag
Cu1 S1 C1 C2 -58.78(15) 7_556 . . . ?
Cu1 S1 C1 C6 178.54(15) 7_556 . . . ?
Cu1 S1 C7 C8 -61.27(15) 7_556 . . . ?
Cu1 S2 C10 C9 -176.19(12) . . . . ?
Cu1 S2 C11 C12 -40.67(15) . . . . ?
Cu1 S2 C11 C16 83.05(15) . . . . ?
S1 C1 C2 C3 -71.6(2) . . . . ?
S1 C1 C6 C5 69.4(3) . . . . ?
S2 C11 C12 C13 173.94(15) . . . . ?
S2 C11 C16 C15 -177.35(18) . . . . ?
C1 S1 C7 C8 54.67(16) . . . . ?
C1 C2 C3 C4 -54.4(3) . . . . ?
C2 C1 C6 C5 -52.3(3) . . . . ?
C2 C3 C4 C5 56.2(3) . . . . ?
C3 C4 C5 C6 -56.5(3) . . . . ?
C4 C5 C6 C1 55.3(3) . . . . ?
C6 C1 C2 C3 51.8(3) . . . . ?
C7 S1 C1 C2 -170.67(14) . . . . ?
C7 S1 C1 C6 66.64(18) . . . . ?
C10 S2 C11 C12 69.68(16) . . . . ?
C10 S2 C11 C16 -166.59(15) . . . . ?
C11 S2 C10 C9 68.59(15) . . . . ?
C11 C12 C13 C14 -54.4(3) . . . . ?
C12 C11 C16 C15 -53.6(3) . . . . ?
C12 C13 C14 C15 56.4(3) . . . . ?
C13 C14 C15 C16 -57.1(3) . . . . ?
C14 C15 C16 C11 55.1(3) . . . . ?
C16 C11 C12 C13 53.3(2) . . . . ?
Cu2 S3 C17 C18 -68.99(16) . . . . ?
Cu2 S3 C17 C22 168.37(15) . . . . ?
Cu2 S3 C23 C24 -48.9(2) . . . . ?
Cu3 S4 C26 C25 -50.4(2) . . . . ?
Cu3 S4 C27 C28 160.87(18) . . . . ?
Cu3 S4 C27 C32 -75.12(19) . . . . ?
S3 C17 C18 C19 179.29(18) . . . . ?
S3 C17 C22 C21 177.89(18) . . . . ?
S4 C27 C28 C29 179.82(19) . . . . ?
S4 C27 C32 C31 177.6(3) . . . . ?
C17 S3 C23 C24 60.1(2) . . . . ?
C17 C18 C19 C20 55.9(3) . . . . ?
C18 C17 C22 C21 57.3(3) . . . . ?
C18 C19 C20 C21 -55.9(4) . . . . ?
C19 C20 C21 C22 56.0(4) . . . . ?
C20 C21 C22 C17 -56.5(3) . . . . ?
C22 C17 C18 C19 -56.8(3) . . . . ?
C23 S3 C17 C18 -177.82(16) . . . . ?
C23 S3 C17 C22 59.53(19) . . . . ?
C26 S4 C27 C28 52.6(2) . . . . ?
C26 S4 C27 C32 176.6(2) . . . . ?
C27 S4 C26 C25 56.1(2) . . . . ?
C27 C28 C29 C30 -56.8(4) . . . . ?
C28 C27 C32 C31 -56.0(4) . . . . ?
C28 C29 C30 C31 54.3(5) . . . . ?
C29 C30 C31 C32 -52.2(5) . . . . ?
C30 C31 C32 C27 52.9(5) . . . . ?
C32 C27 C28 C29 58.0(3) . . . . ?
